data_4075599
loop_
_publ_author_name
'Dorcier, Antoine'
'Ang, Wee Han'
'Bola\~no, Sandra'
'Gonsalvi, Luca'
'Juillerat-Jeannerat, Lucienne'
'Laurenczy, G\`abor'
'Peruzzini, Maurizio'
'Phillips, Andrew D.'
'Zanobini, Fabrizio'
'Dyson, Paul J.'

_publ_section_title
;
 In Vitro Evaluation of Rhodium and Osmium RAPTA Analogues:&#x00A0; The
 Case for Organometallic Anticancer Drugs Not Based on Ruthenium
;
_journal_issue 17
_journal_name_full Organometallics
_journal_page_first 4090
_journal_paper_doi 10.1021/om060394o
_journal_volume 25
_journal_year 2006
_chemical_absolute_configuration unk
_chemical_compound_source 'synthesis as described'
_chemical_formula_moiety 'C16 H27 Cl2 N3 P Rh'
_chemical_formula_sum 'C16 H27 Cl2 N3 P Rh'
_chemical_formula_weight 466.19
_chemical_name_common Cp*RhCl2(PTA)
_chemical_name_systematic
;
 Bischloro-Pentamethylcyclodienyl-1,3,5-Triaza-7-phosphaadamantane-
 Rhodium(III)
;
_space_group_IT_number 19
_symmetry_cell_setting orthorhombic
_symmetry_Int_Tables_number 19
_symmetry_space_group_name_Hall 'P 2ac 2ab'
_symmetry_space_group_name_H-M 'P 21 21 21'
_atom_sites_solution_hydrogens geom
_atom_sites_solution_primary direct
_atom_sites_solution_secondary difmap
_audit_creation_method SHELXL-97
_cell_angle_alpha 90.00
_cell_angle_beta 90.00
_cell_angle_gamma 90.00
_cell_formula_units_Z 4
_cell_length_a 8.500(3)
_cell_length_b 13.382(6)
_cell_length_c 16.361(9)
_cell_measurement_reflns_used 25
_cell_measurement_temperature 200(2)
_cell_measurement_theta_max 27.0
_cell_measurement_theta_min 2.5
_cell_volume 1861.0(15)
_computing_cell_refinement 'CAD4 Express (Enraf Nonius, 1994)'
_computing_data_collection 'CAD4 Express (Enraf Nonius, 1994)'
_computing_data_reduction 'XCAD4 (Harms & Wocadlo, 1995)'
_computing_molecular_graphics 'Ortep-3 for Windows (Farrugia, 1997)'
_computing_publication_material
;
WinGX publication routines (Farrugia, 1999)
;
_computing_structure_refinement 'SHELXL-97 (Sheldrick, 1997)'
_computing_structure_solution 'SHELXS-97 (Sheldrick, 1997)'
_diffrn_ambient_temperature 200(2)
_diffrn_detector 'scintillation LiI'
_diffrn_detector_dtime 1.195
_diffrn_measured_fraction_theta_full 0.998
_diffrn_measured_fraction_theta_max 0.998
_diffrn_measurement_device '\k-geometry diffractometer'
_diffrn_measurement_device_type 'Enraf Nonius CAD4'
_diffrn_measurement_method 'non-profiled omega/2theta scans'
_diffrn_orient_matrix_type
;
  x-axis points to radiation source
  the matrix is specified in reciprocal space
;
_diffrn_orient_matrix_UB_11 0.108596
_diffrn_orient_matrix_UB_12 -0.023769
_diffrn_orient_matrix_UB_13 -0.013053
_diffrn_orient_matrix_UB_21 -0.024159
_diffrn_orient_matrix_UB_22 -0.065830
_diffrn_orient_matrix_UB_23 0.025972
_diffrn_orient_matrix_UB_31 -0.038109
_diffrn_orient_matrix_UB_32 -0.026071
_diffrn_orient_matrix_UB_33 -0.053814
_diffrn_radiation_monochromator graphite
_diffrn_radiation_probe x-ray
_diffrn_radiation_source 'fine-focus sealed tube'
_diffrn_radiation_type MoK\a
_diffrn_radiation_wavelength 0.71073
_diffrn_reflns_av_R_equivalents 0.0000
_diffrn_reflns_av_sigmaI/netI 0.0256
_diffrn_reflns_limit_h_max 10
_diffrn_reflns_limit_h_min 0
_diffrn_reflns_limit_k_max 17
_diffrn_reflns_limit_k_min 0
_diffrn_reflns_limit_l_max 20
_diffrn_reflns_limit_l_min 0
_diffrn_reflns_number 2310
_diffrn_reflns_theta_full 26.97
_diffrn_reflns_theta_max 26.97
_diffrn_reflns_theta_min 2.70
_diffrn_source 'Enraf Nonius FR590'
_diffrn_standards_decay_% 0
_diffrn_standards_interval_time 83
_diffrn_standards_number 2
_exptl_absorpt_coefficient_mu 1.293
_exptl_absorpt_correction_T_max 0.9382
_exptl_absorpt_correction_T_min 0.8816
_exptl_absorpt_correction_type empirical
_exptl_absorpt_process_details
;
 xAbs2 - Parkin, S., Moezzi, B. & Hope H. (1995) 
 J. Appl. Cryst. 28, 53-56
;
_exptl_crystal_colour red
_exptl_crystal_density_diffrn 1.664
_exptl_crystal_density_method 'not measured'
_exptl_crystal_description block
_exptl_crystal_F_000 952
_exptl_crystal_size_max 0.10
_exptl_crystal_size_mid 0.09
_exptl_crystal_size_min 0.05
_refine_diff_density_max 0.306
_refine_diff_density_min -0.349
_refine_diff_density_rms 0.063
_refine_ls_abs_structure_details 'Flack H D (1983), Acta Cryst. A39, 876-881'
_refine_ls_abs_structure_Flack -0.01(3)
_refine_ls_extinction_method none
_refine_ls_goodness_of_fit_ref 1.047
_refine_ls_hydrogen_treatment constr
_refine_ls_matrix_type full
_refine_ls_number_parameters 213
_refine_ls_number_reflns 2310
_refine_ls_number_restraints 0
_refine_ls_restrained_S_all 1.047
_refine_ls_R_factor_all 0.0223
_refine_ls_R_factor_gt 0.0190
_refine_ls_shift/su_max 0.001
_refine_ls_shift/su_mean 0.000
_refine_ls_structure_factor_coef Fsqd
_refine_ls_weighting_details 'calc w=1/[\s^2^(Fo^2^)+(0.0231P)^2^+0.5113P] where P=(Fo^2^+2Fc^2^)/3'
_refine_ls_weighting_scheme calc
_refine_ls_wR_factor_gt 0.0472
_refine_ls_wR_factor_ref 0.0480
_reflns_number_gt 2180
_reflns_number_total 2310
_reflns_threshold_expression I>2/s(I)
_cod_data_source_file om060394osi20060505_051727.cif
_cod_data_source_block adp145
_cod_database_code 4075599
_diffrn_standards_decay_corr_max 1.016
_diffrn_standards_decay_corr_min 0.997

loop_
_symmetry_equiv_pos_as_xyz
'x, y, z'
'-x+1/2, -y, z+1/2'
'x+1/2, -y+1/2, -z'
'-x, y+1/2, -z+1/2'

loop_
_atom_site_label
_atom_site_type_symbol
_atom_site_fract_x
_atom_site_fract_y
_atom_site_fract_z
_atom_site_U_iso_or_equiv
_atom_site_adp_type
_atom_site_occupancy
_atom_site_symmetry_multiplicity
_atom_site_calc_flag
_atom_site_refinement_flags
C1 C 1.0720(4) 0.5299(2) 0.3471(2) 0.0234(7) Uani 1 1 d .
H1A H 1.0098 0.4727 0.3265 0.028 Uiso 1 1 calc R
H1B H 1.1659 0.5373 0.3118 0.028 Uiso 1 1 calc R
C2 C 0.8114(4) 0.6167(3) 0.42416(19) 0.0239(7) Uani 1 1 d .
H2A H 0.7478 0.6770 0.4359 0.029 Uiso 1 1 calc R
H2B H 0.7390 0.5633 0.4058 0.029 Uiso 1 1 calc R
C3 C 1.0848(4) 0.7286(2) 0.3992(2) 0.0248(7) Uani 1 1 d .
H3A H 1.1793 0.7426 0.3657 0.030 Uiso 1 1 calc R
H3B H 1.0306 0.7929 0.4095 0.030 Uiso 1 1 calc R
C4 C 1.2184(4) 0.5909(3) 0.4651(2) 0.0265(8) Uani 1 1 d .
H4A H 1.2626 0.5690 0.5182 0.032 Uiso 1 1 calc R
H4B H 1.3076 0.6034 0.4276 0.032 Uiso 1 1 calc R
C5 C 0.9869(4) 0.4942(3) 0.4853(2) 0.0294(8) Uani 1 1 d .
H5A H 1.0251 0.4688 0.5385 0.035 Uiso 1 1 calc R
H5B H 0.9186 0.4421 0.4611 0.035 Uiso 1 1 calc R
C6 C 0.9963(4) 0.6642(3) 0.5295(2) 0.0290(8) Uani 1 1 d .
H6A H 0.9341 0.7264 0.5347 0.035 Uiso 1 1 calc R
H6B H 1.0340 0.6459 0.5848 0.035 Uiso 1 1 calc R
C7 C 0.7228(4) 0.5730(2) 0.1849(2) 0.0232(7) Uani 1 1 d .
C8 C 0.8197(4) 0.6077(2) 0.11958(18) 0.0191(7) Uani 1 1 d .
C9 C 0.7616(4) 0.7051(2) 0.09465(18) 0.0183(6) Uani 1 1 d .
C10 C 0.6370(4) 0.7314(2) 0.14732(19) 0.0227(7) Uani 1 1 d .
C11 C 0.6156(4) 0.6514(3) 0.20580(19) 0.0254(7) Uani 1 1 d .
C12 C 0.7284(5) 0.4692(3) 0.2206(2) 0.0338(8) Uani 1 1 d .
H12A H 0.6987 0.4718 0.2785 0.051 Uiso 1 1 calc R
H12B H 0.8353 0.4425 0.2156 0.051 Uiso 1 1 calc R
H12C H 0.6549 0.4259 0.1910 0.051 Uiso 1 1 calc R
C13 C 0.9476(5) 0.5507(3) 0.0781(2) 0.0290(8) Uani 1 1 d .
H13A H 0.9937 0.5028 0.1166 0.044 Uiso 1 1 calc R
H13B H 1.0290 0.5972 0.0593 0.044 Uiso 1 1 calc R
H13C H 0.9040 0.5146 0.0311 0.044 Uiso 1 1 calc R
C14 C 0.8233(4) 0.7651(2) 0.02488(19) 0.0260(7) Uani 1 1 d .
H14A H 0.7726 0.7433 -0.0259 0.039 Uiso 1 1 calc R
H14B H 0.9373 0.7554 0.0205 0.039 Uiso 1 1 calc R
H14C H 0.8007 0.8360 0.0342 0.039 Uiso 1 1 calc R
C15 C 0.5453(4) 0.8265(3) 0.1472(2) 0.0326(9) Uani 1 1 d .
H15A H 0.5873 0.8714 0.1052 0.049 Uiso 1 1 calc R
H15B H 0.5539 0.8586 0.2008 0.049 Uiso 1 1 calc R
H15C H 0.4346 0.8120 0.1354 0.049 Uiso 1 1 calc R
C16 C 0.4847(4) 0.6463(4) 0.2674(2) 0.0389(10) Uani 1 1 d .
H16A H 0.3849 0.6336 0.2393 0.058 Uiso 1 1 calc R
H16B H 0.4782 0.7098 0.2970 0.058 Uiso 1 1 calc R
H16C H 0.5057 0.5920 0.3062 0.058 Uiso 1 1 calc R
Cl1 Cl 1.10948(9) 0.76058(7) 0.18549(5) 0.02672(18) Uani 1 1 d .
Cl2 Cl 0.79839(10) 0.85362(6) 0.30336(5) 0.02431(17) Uani 1 1 d .
N1 N 1.1220(3) 0.5098(2) 0.43154(18) 0.0249(6) Uani 1 1 d .
N2 N 1.1333(4) 0.6845(2) 0.47754(17) 0.0252(6) Uani 1 1 d .
N3 N 0.8921(3) 0.5842(2) 0.49975(17) 0.0246(6) Uani 1 1 d .
P2 P 0.95213(10) 0.64495(6) 0.34183(5) 0.01791(17) Uani 1 1 d .
Rh1 Rh 0.84907(3) 0.705734(17) 0.222750(14) 0.01573(7) Uani 1 1 d .

loop_
_atom_site_aniso_label
_atom_site_aniso_U_11
_atom_site_aniso_U_22
_atom_site_aniso_U_33
_atom_site_aniso_U_23
_atom_site_aniso_U_13
_atom_site_aniso_U_12
C1 0.0234(17) 0.0216(15) 0.0252(16) -0.0043(14) 0.0046(15) 0.0043(14)
C2 0.0212(17) 0.0290(17) 0.0215(15) 0.0009(14) -0.0022(14) 0.0026(15)
C3 0.0294(18) 0.0208(16) 0.0242(16) 0.0026(13) -0.0086(15) -0.0056(14)
C4 0.0209(16) 0.0302(18) 0.0285(18) 0.0025(15) -0.0027(15) 0.0030(15)
C5 0.035(2) 0.0254(17) 0.0275(19) 0.0083(15) -0.0002(16) -0.0033(16)
C6 0.036(2) 0.0337(19) 0.0175(15) -0.0041(15) -0.0035(15) 0.0085(17)
C7 0.0244(17) 0.0237(16) 0.0215(16) -0.0002(14) -0.0047(14) -0.0115(14)
C8 0.0198(17) 0.0192(14) 0.0184(14) -0.0047(12) -0.0045(13) -0.0031(14)
C9 0.0178(14) 0.0202(14) 0.0170(14) -0.0039(14) -0.0028(12) -0.0019(14)
C10 0.0162(15) 0.0287(16) 0.0233(15) -0.0038(13) -0.0055(14) 0.0001(14)
C11 0.0139(15) 0.0416(19) 0.0208(17) 0.0027(15) -0.0010(12) -0.0071(14)
C12 0.044(2) 0.0257(16) 0.0314(18) 0.0054(18) -0.004(2) -0.0122(16)
C13 0.031(2) 0.0259(17) 0.0298(18) -0.0072(15) 0.0004(17) 0.0052(16)
C14 0.0317(19) 0.0264(16) 0.0199(15) 0.0011(13) 0.0004(15) -0.0025(15)
C15 0.0280(18) 0.040(2) 0.0295(18) -0.0078(16) -0.0085(16) 0.0141(18)
C16 0.0199(17) 0.062(3) 0.035(2) 0.006(2) 0.0082(17) -0.0063(18)
Cl1 0.0164(4) 0.0355(4) 0.0283(4) -0.0024(4) 0.0037(3) -0.0069(3)
Cl2 0.0286(4) 0.0226(4) 0.0217(4) -0.0037(3) 0.0009(3) 0.0025(3)
N1 0.0250(16) 0.0224(13) 0.0272(14) 0.0017(11) -0.0007(13) 0.0030(12)
N2 0.0279(15) 0.0263(14) 0.0215(13) 0.0011(11) -0.0065(13) -0.0015(13)
N3 0.0213(14) 0.0328(15) 0.0198(13) 0.0027(12) 0.0023(12) 0.0007(13)
P2 0.0174(4) 0.0191(4) 0.0172(4) -0.0004(3) -0.0010(3) -0.0016(3)
Rh1 0.01397(11) 0.01810(11) 0.01511(11) -0.00049(9) 0.00035(10) -0.00118(9)

loop_
_atom_type_symbol
_atom_type_description
_atom_type_scat_dispersion_real
_atom_type_scat_dispersion_imag
_atom_type_scat_source
C C 0.0033 0.0016 'International Tables Vol C Tables 4.2.6.8 and 6.1.1.4'
H H 0.0000 0.0000 'International Tables Vol C Tables 4.2.6.8 and 6.1.1.4'
Cl Cl 0.1484 0.1585 'International Tables Vol C Tables 4.2.6.8 and 6.1.1.4'
N N 0.0061 0.0033 'International Tables Vol C Tables 4.2.6.8 and 6.1.1.4'
P P 0.1023 0.0942 'International Tables Vol C Tables 4.2.6.8 and 6.1.1.4'
Rh Rh -1.1178 0.9187 'International Tables Vol C Tables 4.2.6.8 and 6.1.1.4'

loop_
_geom_angle_atom_site_label_1
_geom_angle_atom_site_label_2
_geom_angle_atom_site_label_3
_geom_angle
N1 C1 P2 110.8(2)
N1 C1 H1A 109.5
P2 C1 H1A 109.5
N1 C1 H1B 109.5
P2 C1 H1B 109.5
H1A C1 H1B 108.1
N3 C2 P2 111.8(2)
N3 C2 H2A 109.3
P2 C2 H2A 109.3
N3 C2 H2B 109.3
P2 C2 H2B 109.3
H2A C2 H2B 107.9
N2 C3 P2 111.7(2)
N2 C3 H3A 109.3
P2 C3 H3A 109.3
N2 C3 H3B 109.3
P2 C3 H3B 109.3
H3A C3 H3B 107.9
N2 C4 N1 114.2(3)
N2 C4 H4A 108.7
N1 C4 H4A 108.7
N2 C4 H4B 108.7
N1 C4 H4B 108.7
H4A C4 H4B 107.6
N1 C5 N3 114.3(3)
N1 C5 H5A 108.7
N3 C5 H5A 108.7
N1 C5 H5B 108.7
N3 C5 H5B 108.7
H5A C5 H5B 107.6
N2 C6 N3 114.8(3)
N2 C6 H6A 108.6
N3 C6 H6A 108.6
N2 C6 H6B 108.6
N3 C6 H6B 108.6
H6A C6 H6B 107.5
C8 C7 C11 107.9(3)
C8 C7 C12 124.9(3)
C11 C7 C12 127.1(3)
C8 C7 Rh1 70.21(18)
C11 C7 Rh1 69.28(18)
C12 C7 Rh1 129.0(2)
C7 C8 C9 107.8(3)
C7 C8 C13 126.5(3)
C9 C8 C13 125.4(3)
C7 C8 Rh1 71.19(18)
C9 C8 Rh1 73.30(17)
C13 C8 Rh1 125.7(2)
C10 C9 C8 107.9(3)
C10 C9 C14 126.7(3)
C8 C9 C14 125.4(3)
C10 C9 Rh1 70.98(17)
C8 C9 Rh1 67.99(16)
C14 C9 Rh1 127.0(2)
C9 C10 C11 108.3(3)
C9 C10 C15 127.2(3)
C11 C10 C15 124.5(3)
C9 C10 Rh1 71.95(18)
C11 C10 Rh1 67.60(18)
C15 C10 Rh1 124.0(2)
C7 C11 C10 107.7(3)
C7 C11 C16 126.7(3)
C10 C11 C16 124.8(3)
C7 C11 Rh1 71.82(18)
C10 C11 Rh1 73.53(19)
C16 C11 Rh1 128.1(2)
C7 C12 H12A 109.5
C7 C12 H12B 109.5
H12A C12 H12B 109.5
C7 C12 H12C 109.5
H12A C12 H12C 109.5
H12B C12 H12C 109.5
C8 C13 H13A 109.5
C8 C13 H13B 109.5
H13A C13 H13B 109.5
C8 C13 H13C 109.5
H13A C13 H13C 109.5
H13B C13 H13C 109.5
C9 C14 H14A 109.5
C9 C14 H14B 109.5
H14A C14 H14B 109.5
C9 C14 H14C 109.5
H14A C14 H14C 109.5
H14B C14 H14C 109.5
C10 C15 H15A 109.5
C10 C15 H15B 109.5
H15A C15 H15B 109.5
C10 C15 H15C 109.5
H15A C15 H15C 109.5
H15B C15 H15C 109.5
C11 C16 H16A 109.5
C11 C16 H16B 109.5
H16A C16 H16B 109.5
C11 C16 H16C 109.5
H16A C16 H16C 109.5
H16B C16 H16C 109.5
C5 N1 C4 108.6(3)
C5 N1 C1 111.4(3)
C4 N1 C1 112.2(3)
C4 N2 C6 108.3(3)
C4 N2 C3 111.2(3)
C6 N2 C3 110.9(3)
C5 N3 C6 108.6(3)
C5 N3 C2 111.1(3)
C6 N3 C2 110.0(3)
C2 P2 C3 98.61(16)
C2 P2 C1 98.79(16)
C3 P2 C1 98.33(16)
C2 P2 Rh1 116.61(11)
C3 P2 Rh1 116.83(11)
C1 P2 Rh1 123.21(11)
C11 Rh1 C8 65.29(12)
C11 Rh1 C7 38.91(13)
C8 Rh1 C7 38.60(12)
C11 Rh1 C10 38.88(12)
C8 Rh1 C10 64.05(12)
C7 Rh1 C10 64.16(13)
C11 Rh1 C9 64.20(11)
C8 Rh1 C9 38.71(12)
C7 Rh1 C9 64.01(12)
C10 Rh1 C9 37.07(11)
C11 Rh1 P2 110.27(9)
C8 Rh1 P2 119.74(9)
C7 Rh1 P2 98.13(9)
C10 Rh1 P2 147.50(9)
C9 Rh1 P2 158.44(9)
C11 Rh1 Cl1 157.81(9)
C8 Rh1 Cl1 95.39(9)
C7 Rh1 Cl1 129.25(10)
C10 Rh1 Cl1 124.06(9)
C9 Rh1 Cl1 94.01(9)
P2 Rh1 Cl1 88.39(4)
C11 Rh1 Cl2 100.61(10)
C8 Rh1 Cl2 155.00(9)
C7 Rh1 Cl2 137.66(10)
C10 Rh1 Cl2 91.83(9)
C9 Rh1 Cl2 117.26(9)
P2 Rh1 Cl2 83.95(4)
Cl1 Rh1 Cl2 93.00(3)

loop_
_geom_bond_atom_site_label_1
_geom_bond_atom_site_label_2
_geom_bond_distance
C1 N1 1.470(4)
C1 P2 1.849(3)
C1 H1A 0.9900
C1 H1B 0.9900
C2 N3 1.480(4)
C2 P2 1.841(3)
C2 H2A 0.9900
C2 H2B 0.9900
C3 N2 1.471(4)
C3 P2 1.845(3)
C3 H3A 0.9900
C3 H3B 0.9900
C4 N2 1.460(4)
C4 N1 1.467(4)
C4 H4A 0.9900
C4 H4B 0.9900
C5 N1 1.461(5)
C5 N3 1.468(4)
C5 H5A 0.9900
C5 H5B 0.9900
C6 N2 1.467(5)
C6 N3 1.472(5)
C6 H6A 0.9900
C6 H6B 0.9900
C7 C8 1.427(5)
C7 C11 1.431(5)
C7 C12 1.507(5)
C7 Rh1 2.165(3)
C8 C9 1.452(5)
C8 C13 1.492(5)
C8 Rh1 2.152(3)
C9 C10 1.410(4)
C9 C14 1.491(4)
C9 Rh1 2.224(3)
C10 C11 1.447(5)
C10 C15 1.492(5)
C10 Rh1 2.211(3)
C11 C16 1.503(4)
C11 Rh1 2.132(3)
C12 H12A 0.9800
C12 H12B 0.9800
C12 H12C 0.9800
C13 H13A 0.9800
C13 H13B 0.9800
C13 H13C 0.9800
C14 H14A 0.9800
C14 H14B 0.9800
C14 H14C 0.9800
C15 H15A 0.9800
C15 H15B 0.9800
C15 H15C 0.9800
C16 H16A 0.9800
C16 H16B 0.9800
C16 H16C 0.9800
Cl1 Rh1 2.4104(11)
Cl2 Rh1 2.4169(11)
P2 Rh1 2.2857(13)
